data_2007520
loop_
_publ_author_name
'Mak, Thomas C.W.'
'Patrick, Brian O.'
'Rettig, Steven J.'
'Scheffer, John R.'
'Trotter, James'
'Ukpabi, Pauline'
'Wu, Bo-Mu'
'Yee, Vivien C.'

_publ_section_title
;
 \a-Naphthyl Phenyl Pinacols
;
_journal_issue 8
_journal_name_full 'Acta Crystallographica Section C'
_journal_page_first 1148
_journal_page_last 1151
_journal_paper_doi 10.1107/S0108270198002777
_journal_volume 54
_journal_year 1998
_chemical_formula_moiety 'C34 H26 O2'
_chemical_formula_sum 'C34 H26 O2'
_chemical_formula_weight 466.58
_chemical_name_systematic
;
5-(1-naphthyl)-3,5-diphenyl-4-oxa-
tricyclo[7.4.0.0^2,6^]trideca-7,9,11,13-tetraen-3-ol
;
_space_group_IT_number 19
_symmetry_cell_setting orthorhombic
_symmetry_space_group_name_Hall 'P 2ac 2ab'
_symmetry_space_group_name_H-M 'P 21 21 21'
_cell_angle_alpha 90
_cell_angle_beta 90
_cell_angle_gamma 90
_cell_formula_units_Z 4
_cell_length_a 11.072(2)
_cell_length_b 11.4926(3)
_cell_length_c 18.9075(7)
_cell_measurement_reflns_used 16563
_cell_measurement_temperature 180
_cell_measurement_theta_max 30.04
_cell_measurement_theta_min 1.84
_cell_volume 2405.9(4)
_computing_cell_refinement d*TREK
_computing_data_collection 'd*TREK (Molecular Structure Corp., 1997)'
_computing_data_reduction 'TEXSAN (Molecular Structure Corp., 1992-1997)'
_computing_publication_material TEXSAN
_computing_structure_refinement TEXSAN
_computing_structure_solution 'SIR92 (Altomare et al., 1993)'
_diffrn_ambient_temperature 180
_diffrn_measurement_device_type 'Quantum CCD'
_diffrn_measurement_method '\w scan'
_diffrn_radiation_monochromator graphite
_diffrn_radiation_source 'X-ray tube'
_diffrn_radiation_type 'Mo K\a'
_diffrn_radiation_wavelength 0.7107
_diffrn_reflns_av_R_equivalents 0.051
_diffrn_reflns_av_sigmaI/netI 0.110
_diffrn_reflns_limit_h_max 14
_diffrn_reflns_limit_h_min -12
_diffrn_reflns_limit_k_max 12
_diffrn_reflns_limit_k_min -15
_diffrn_reflns_limit_l_max 22
_diffrn_reflns_limit_l_min -26
_diffrn_reflns_number 20354
_diffrn_reflns_reduction_process 'Lp corrections applied'
_diffrn_reflns_theta_max 30.04
_diffrn_reflns_theta_min 1.84
_diffrn_standards_decay_% 0.00
_diffrn_standards_interval_count 0
_diffrn_standards_number 0
_exptl_absorpt_coefficient_mu 0.078
_exptl_absorpt_correction_T_max 0.986
_exptl_absorpt_correction_T_min 0.963
_exptl_absorpt_correction_type 'symmetry analysis of redundant data (d*TREK)'
_exptl_crystal_colour colorless
_exptl_crystal_density_diffrn 1.288
_exptl_crystal_density_meas 1.27
_exptl_crystal_density_method
;
flotation in aqueous KI, room temperature
;
_exptl_crystal_description needle
_exptl_crystal_F_000 984
_exptl_crystal_size_max 0.40
_exptl_crystal_size_mid 0.20
_exptl_crystal_size_min 0.18
_refine_diff_density_max 0.37
_refine_diff_density_min -0.40
_refine_ls_extinction_method none
_refine_ls_goodness_of_fit_all 1.16
_refine_ls_goodness_of_fit_ref 1.16
_refine_ls_hydrogen_treatment refall
_refine_ls_matrix_type full
_refine_ls_number_constraints 0
_refine_ls_number_parameters 429
_refine_ls_number_reflns 6629
_refine_ls_number_restraints 0
_refine_ls_R_factor_all 0.076
_refine_ls_R_factor_gt 0.048
_refine_ls_shift/su_max 0.019
_refine_ls_shift/su_mean 0.008
_refine_ls_structure_factor_coef Fsqd
_refine_ls_weighting_details 'w = 1/[\s^2^(Fo^2^)]'
_refine_ls_weighting_scheme sigma
_refine_ls_wR_factor_ref 0.121
_reflns_number_gt 5402
_reflns_number_total '6629 (Friedel pairs not merged)'
_reflns_threshold_expression I>3\s(I)
_cod_data_source_file fg1438.cif
_cod_data_source_block fg1438b
_cod_original_cell_volume 2405.9(3)
_cod_original_sg_symbol_H-M 'P 21 21 21 '
_cod_original_formula_sum 'C34 H26 O2 '
_cod_database_code 2007520
_cod_database_fobs_code 2007520

loop_
_symmetry_equiv_pos_as_xyz
'  +x,  +y,  +z'
'1/2-x,  -y,1/2+z'
'1/2+x,1/2-y,  -z'
'  -x,1/2+y,1/2-z'

loop_
_atom_site_label
_atom_site_fract_x
_atom_site_fract_y
_atom_site_fract_z
_atom_site_U_iso_or_equiv
_atom_site_adp_type
_atom_site_calc_flag
_atom_site_calc_attached_atom
_atom_site_refinement_flags
_atom_site_occupancy
O1 .54220(10) .28500(10) .51166(6) .0189(3) Uani d ? . 1.000
O2 .39690(10) .42410(10) .54006(6) .0157(3) Uani d ? . 1.000
C1 .4887(2) .34800(10) .56728(8) .0129(4) Uani d ? . 1.000
C2 .4420(2) .54140(10) .52699(8) .0136(4) Uani d ? . 1.000
C3 .5837(2) .43140(10) .59614(8) .0137(4) Uani d ? . 1.000
C4 .7131(2) .3947(2) .60792(8) .0149(4) Uani d ? . 1.000
C5 .7522(2) .2804(2) .61818(9) .0191(4) Uani d ? . 1.000
C6 .8731(2) .2569(2) .63240(10) .0246(5) Uani d ? . 1.000
C7 .9554(2) .3465(2) .63710(10) .0275(5) Uani d ? . 1.000
C8 .9183(2) .4610(2) .62690(10) .0250(5) Uani d ? . 1.000
C9 .7981(2) .4863(2) .61154(9) .0177(4) Uani d ? . 1.000
C10 .7579(2) .6069(2) .59777(9) .0189(4) Uani d ? . 1.000
C11 .6540(2) .6297(2) .56469(9) .0186(5) Uani d ? . 1.000
C12 .5786(2) .52850(10) .54078(8) .0140(4) Uani d ? . 1.000
C13 .4214(2) .26930(10) .61874(8) .0145(4) Uani d ? . 1.000
C14 .4590(2) .2534(2) .68809(9) .0197(5) Uani d ? . 1.000
C15 .3921(2) .1844(2) .73480(10) .0249(5) Uani d ? . 1.000
C16 .2867(2) .1317(2) .71190(10) .0276(5) Uani d ? . 1.000
C17 .2482(2) .1465(2) .64210(10) .0241(5) Uani d ? . 1.000
C18 .3149(2) .2152(2) .59610(10) .0203(5) Uani d ? . 1.000
C19 .4088(2) .57140(10) .45048(8) .0153(4) Uani d ? . 1.000
C20 .2878(2) .55350(10) .42650(8) .0150(4) Uani d ? . 1.000
C21 .1905(2) .5187(2) .47097(9) .0173(4) Uani d ? . 1.000
C22 .0771(2) .5001(2) .44430(10) .0222(5) Uani d ? . 1.000
C23 .0538(2) .5137(2) .37140(10) .0243(5) Uani d ? . 1.000
C24 .1430(2) .5496(2) .32770(10) .0247(5) Uani d ? . 1.000
C25 .2614(2) .5724(2) .35314(9) .0185(4) Uani d ? . 1.000
C26 .3534(2) .6128(2) .30750(10) .0272(5) Uani d ? . 1.000
C27 .4649(2) .6353(2) .33260(10) .0302(6) Uani d ? . 1.000
C28 .4936(2) .6139(2) .40479(9) .0226(5) Uani d ? . 1.000
C29 .3809(2) .6243(2) .57946(8) .0157(4) Uani d ? . 1.000
C30 .3343(2) .5846(2) .64330(10) .0229(5) Uani d ? . 1.000
C31 .2840(2) .6615(2) .69200(10) .0322(6) Uani d ? . 1.000
C32 .2771(2) .7790(2) .67610(10) .0332(6) Uani d ? . 1.000
C33 .3197(2) .8187(2) .61160(10) .0296(6) Uani d ? . 1.000
C34 .3722(2) .7425(2) .56400(10) .0222(5) Uani d ? . 1.000
H1 .489(2) .254(2) .4880(10) .036(7) Uiso d ? . 1.000
H2 .555(2) .462(2) .6410(10) .020(5) Uiso d ? . 1.000
H3 .695(2) .218(2) .6190(10) .021(5) Uiso d ? . 1.000
H4 .899(2) .172(2) .6420(10) .044(7) Uiso d ? . 1.000
H5 1.039(2) .330(2) .6460(10) .029(6) Uiso d ? . 1.000
H6 .975(2) .523(2) .6310(10) .029(6) Uiso d ? . 1.000
H7 .812(2) .668(2) .6140(10) .022(5) Uiso d ? . 1.000
H8 .628(2) .710(2) .5530(10) .024(5) Uiso d ? . 1.000
H9 .617(2) .496(2) .4950(10) .023(5) Uiso d ? . 1.000
H10 .533(2) .292(2) .7050(10) .017(5) Uiso d ? . 1.000
H11 .422(2) .175(2) .7860(10) .040(7) Uiso d ? . 1.000
H12 .237(2) .080(2) .7460(10) .037(6) Uiso d ? . 1.000
H13 .168(3) .112(2) .6240(10) .059(8) Uiso d ? . 1.000
H14 .285(2) .228(2) .5490(10) .019(5) Uiso d ? . 1.000
H15 .205(2) .509(2) .5210(10) .009(4) Uiso d ? . 1.000
H16 .008(2) .478(2) .4800(10) .037(6) Uiso d ? . 1.000
H17 -.027(2) .503(2) .3540(10) .016(5) Uiso d ? . 1.000
H18 .132(2) .562(2) .2770(10) .038(7) Uiso d ? . 1.000
H19 .334(2) .626(2) .2570(10) .043(7) Uiso d ? . 1.000
H20 .527(2) .663(2) .3030(10) .038(6) Uiso d ? . 1.000
H21 .577(2) .625(2) .4180(10) .016(5) Uiso d ? . 1.000
H22 .335(2) .496(2) .6520(10) .039(6) Uiso d ? . 1.000
H23 .247(3) .631(2) .7350(10) .048(7) Uiso d ? . 1.000
H24 .238(3) .833(2) .7090(10) .055(8) Uiso d ? . 1.000
H25 .313(2) .903(2) .5970(10) .041(7) Uiso d ? . 1.000
H26 .407(2) .769(2) .5190(10) .039(7) Uiso d ? . 1.000

loop_
_atom_site_aniso_label
_atom_site_aniso_U_11
_atom_site_aniso_U_22
_atom_site_aniso_U_33
_atom_site_aniso_U_12
_atom_site_aniso_U_13
_atom_site_aniso_U_23
O1 .0229(7) .0204(7) .0134(6) .0006(5) -.0017(5) -.0069(5)
O2 .0159(6) .0122(6) .0191(6) -.0027(5) -.0045(5) .0055(5)
C1 .0157(9) .0130(8) .0100(7) .0022(6) -.0017(6) .0013(6)
C2 .0154(9) .0119(8) .0136(7) -.0025(6) -.0014(6) .0023(6)
C3 .0170(8) .0134(8) .0107(7) .0000(6) -.0002(6) .0015(6)
C4 .0169(9) .0208(9) .0069(6) .0007(7) -.0005(6) -.0026(6)
C5 .0195(9) .0230(10) .0149(8) .0031(8) -.0002(7) -.0006(7)
C6 .0250(10) .0300(10) .0188(9) .0126(8) -.0020(8) -.0026(7)
C7 .0170(10) .0450(10) .0208(9) .0096(9) -.0022(8) -.0053(8)
C8 .0160(10) .0360(10) .0223(9) .0003(9) -.0015(8) -.0061(8)
C9 .0179(9) .0240(10) .0108(7) -.0013(7) -.0011(7) -.0044(7)
C10 .0198(9) .0208(9) .0161(8) -.0059(7) -.0025(7) -.0020(7)
C11 .0200(10) .0190(10) .0170(8) -.0047(7) .0011(7) .0024(7)
C12 .0147(9) .0150(8) .0125(7) -.0010(6) .0000(7) .0010(6)
C13 .0171(9) .0112(8) .0152(7) .0030(6) .0007(7) -.0005(6)
C14 .0250(10) .0185(9) .0152(8) .0008(7) .0009(7) -.0006(7)
C15 .0370(10) .0210(10) .0170(9) .0045(8) .0056(8) .0037(7)
C16 .0340(10) .0190(10) .0300(10) .0024(9) .0156(9) .0040(8)
C17 .0240(10) .0167(9) .0310(10) -.0017(7) .0056(9) .0012(8)
C18 .0230(10) .0157(9) .0226(9) -.0028(7) -.0019(8) .0029(7)
C19 .0208(9) .0133(8) .0117(7) .0011(7) -.0019(7) .0009(6)
C20 .0209(9) .0093(8) .0149(8) .0013(6) -.0026(7) .0014(6)
C21 .0230(10) .0125(8) .0167(8) -.0004(7) -.0024(7) .0006(6)
C22 .0210(10) .0182(9) .0280(10) -.0004(7) -.0022(8) -.0008(7)
C23 .0200(10) .0197(9) .0330(10) .0036(7) -.0119(9) -.0066(8)
C24 .0320(10) .0230(10) .0181(9) .0083(8) -.0117(8) -.0040(7)
C25 .0240(10) .0160(9) .0154(8) .0054(7) -.0035(7) -.0006(6)
C26 .0300(10) .0380(10) .0138(8) .0064(9) .0010(8) .0052(8)
C27 .0270(10) .0420(10) .0206(9) .0030(10) .0060(9) .0134(9)
C28 .0180(10) .0300(10) .0197(8) .0007(8) -.0001(8) .0076(8)
C29 .0132(9) .0185(9) .0153(8) .0014(7) -.0052(6) -.0008(6)
C30 .0230(10) .0280(10) .0173(8) .0062(8) .0013(8) .0001(7)
C31 .0280(10) .0470(10) .0214(9) .0120(10) .0026(9) -.0033(9)
C32 .0230(10) .0400(10) .0360(10) .0110(9) -.0054(9) -.0200(10)
C33 .0220(10) .0220(10) .0450(10) .0060(8) -.0110(9) -.0108(9)
C34 .0189(9) .0200(10) .0279(9) .0003(7) -.0036(8) -.0013(7)

loop_
_atom_type_symbol
_atom_type_scat_dispersion_real
_atom_type_scat_dispersion_imag
_atom_type_scat_source
C 0.002 0.002
;International Tables for Crystallography
(1992, Vol. C, Tables 4.2.6.8 and 6.1.1.1)
;
H 0.000 0.000
;International Tables for Crystallography
(1992, Vol. C, Table 6.1.1.2)
;
O 0.008 0.006
;International Tables for Crystallography
(1992, Vol. C, Tables 4.2.6.8 and 6.1.1.1)
;

loop_
_geom_angle_atom_site_label_1
_geom_angle_atom_site_label_2
_geom_angle_atom_site_label_3
_geom_angle
_geom_angle_publ_flag
C1 O1 H1 109(2) no
C1 O2 C2 112.40(10) yes
O1 C1 O2 110.10(10) no
O1 C1 C3 107.50(10) no
O1 C1 C13 112.20(10) no
O2 C1 C3 103.50(10) no
O2 C1 C13 104.20(10) no
C3 C1 C13 118.80(10) no
O2 C2 C12 102.60(10) no
O2 C2 C19 106.60(10) no
O2 C2 C29 108.30(10) no
C12 C2 C19 114.60(10) no
C12 C2 C29 112.50(10) no
C19 C2 C29 111.50(10) no
C1 C3 C4 122.10(10) no
C1 C3 C12 100.90(10) no
C1 C3 H2 108.0(10) no
C4 C3 C12 109.80(10) no
C4 C3 H2 107.0(10) no
C12 C3 H2 109.0(10) no
C3 C4 C5 125.3(2) no
C3 C4 C9 115.6(2) no
C5 C4 C9 119.1(2) no
C4 C5 C6 120.5(2) no
C4 C5 H3 120.0(10) no
C6 C5 H3 120.0(10) no
C5 C6 C7 120.2(2) no
C5 C6 H4 119(2) no
C7 C6 H4 121(2) no
C6 C7 C8 120.2(2) no
C6 C7 H5 120.0(10) no
C8 C7 H5 120.0(10) no
C7 C8 C9 120.5(2) no
C7 C8 H6 120.0(10) no
C9 C8 H6 119.0(10) no
C4 C9 C8 119.4(2) no
C4 C9 C10 119.3(2) no
C8 C9 C10 121.3(2) no
C9 C10 C11 121.7(2) no
C9 C10 H7 116.0(10) no
C11 C10 H7 123.0(10) no
C10 C11 C12 117.9(2) no
C10 C11 H8 122.0(10) no
C12 C11 H8 120.0(10) no
C2 C12 C3 102.80(10) no
C2 C12 C11 121.4(2) no
C2 C12 H9 107.0(10) no
C3 C12 C11 109.80(10) no
C3 C12 H9 107.0(10) no
C11 C12 H9 108.0(10) no
C1 C13 C14 122.4(2) no
C1 C13 C18 118.70(10) no
C14 C13 C18 118.9(2) no
C13 C14 C15 120.8(2) no
C13 C14 H10 119.0(10) no
C15 C14 H10 120.0(10) no
C14 C15 C16 119.8(2) no
C14 C15 H11 119(2) no
C16 C15 H11 121(2) no
C15 C16 C17 119.9(2) no
C15 C16 H12 121.0(10) no
C17 C16 H12 119.0(10) no
C16 C17 C18 120.0(2) no
C16 C17 H13 122(2) no
C18 C17 H13 118(2) no
C13 C18 C17 120.6(2) no
C13 C18 H14 120.0(10) no
C17 C18 H14 119.0(10) no
C2 C19 C20 119.4(2) no
C2 C19 C28 120.9(2) no
C20 C19 C28 119.7(2) no
C19 C20 C21 124.2(2) no
C19 C20 C25 118.4(2) no
C21 C20 C25 117.3(2) no
C20 C21 C22 121.3(2) no
C20 C21 H15 119.0(10) no
C22 C21 H15 120.0(10) no
C21 C22 C23 120.7(2) no
C21 C22 H16 118.0(10) no
C23 C22 H16 121.0(10) no
C22 C23 C24 119.8(2) no
C22 C23 H17 120.0(10) no
C24 C23 H17 120.0(10) no
C23 C24 C25 121.5(2) no
C23 C24 H18 123(2) no
C25 C24 H18 115(2) no
C20 C25 C24 119.2(2) no
C20 C25 C26 119.6(2) no
C24 C25 C26 121.2(2) no
C25 C26 C27 120.5(2) no
C25 C26 H19 119(2) no
C27 C26 H19 120(2) no
C26 C27 C28 120.6(2) no
C26 C27 H20 121(2) no
C28 C27 H20 118(2) no
C19 C28 C27 121.0(2) no
C19 C28 H21 123.0(10) no
C27 C28 H21 116.0(10) no
C2 C29 C30 121.5(2) no
C2 C29 C34 120.1(2) no
C30 C29 C34 118.4(2) no
C29 C30 C31 120.9(2) no
C29 C30 H22 117.0(10) no
C31 C30 H22 122.0(10) no
C30 C31 C32 119.9(2) no
C30 C31 H23 119(2) no
C32 C31 H23 121(2) no
C31 C32 C33 119.5(2) no
C31 C32 H24 120(2) no
C33 C32 H24 120(2) no
C32 C33 C34 120.5(2) no
C32 C33 H25 122.0(10) no
C34 C33 H25 117.0(10) no
C29 C34 C33 120.7(2) no
C29 C34 H26 117.0(10) no
C33 C34 H26 122.0(10) no

loop_
_geom_bond_atom_site_label_1
_geom_bond_atom_site_label_2
_geom_bond_site_symmetry_1
_geom_bond_site_symmetry_2
_geom_bond_distance
_geom_bond_publ_flag
O1 C1 . . 1.408(2) yes
O1 H1 . . .83(3) no
O2 C1 . . 1.436(2) yes
O2 C2 . . 1.459(2) yes
C1 C3 . . 1.524(2) no
C1 C13 . . 1.522(2) no
C2 C12 . . 1.543(2) no
C2 C19 . . 1.532(2) no
C2 C29 . . 1.532(2) no
C3 C4 . . 1.510(2) no
C3 C12 . . 1.531(2) no
C3 H2 . . .97(2) no
C4 C5 . . 1.397(3) no
C4 C9 . . 1.414(2) no
C5 C6 . . 1.392(3) no
C5 H3 . . .96(2) no
C6 C7 . . 1.378(3) no
C6 H4 . . 1.04(3) no
C7 C8 . . 1.392(3) no
C7 H5 . . .96(2) no
C8 C9 . . 1.393(3) no
C8 H6 . . .95(2) no
C9 C10 . . 1.479(3) no
C10 C11 . . 1.336(3) yes
C10 H7 . . .97(2) no
C11 C12 . . 1.501(2) no
C11 H8 . . .99(2) no
C12 H9 . . 1.03(2) no
C13 C14 . . 1.388(2) no
C13 C18 . . 1.401(2) no
C14 C15 . . 1.400(3) no
C14 H10 . . .98(2) no
C15 C16 . . 1.384(3) no
C15 H11 . . 1.03(2) no
C16 C17 . . 1.396(3) no
C16 H12 . . 1.03(2) no
C17 C18 . . 1.388(3) no
C17 H13 . . 1.03(3) no
C18 H14 . . .96(2) no
C19 C20 . . 1.430(2) no
C19 C28 . . 1.366(2) no
C20 C21 . . 1.424(2) no
C20 C25 . . 1.434(2) no
C21 C22 . . 1.370(3) no
C21 H15 . . .96(2) no
C22 C23 . . 1.411(3) no
C22 H16 . . 1.05(3) no
C23 C24 . . 1.353(3) no
C23 H17 . . .97(2) no
C24 C25 . . 1.420(3) no
C24 H18 . . .97(2) no
C25 C26 . . 1.414(3) no
C26 C27 . . 1.349(3) no
C26 H19 . . .99(2) no
C27 C28 . . 1.423(3) no
C27 H20 . . .95(3) no
C28 H21 . . .96(2) no
C29 C30 . . 1.390(2) no
C29 C34 . . 1.393(3) no
C30 C31 . . 1.392(3) no
C30 H22 . . 1.03(2) no
C31 C32 . . 1.385(3) no
C31 H23 . . .98(3) no
C32 C33 . . 1.385(3) no
C32 H24 . . .98(3) no
C33 C34 . . 1.384(3) no
C33 H25 . . 1.01(2) no
C34 H26 . . .98(3) no

loop_
_geom_contact_atom_site_label_1
_geom_contact_atom_site_label_2
_geom_contact_distance
_geom_contact_site_symmetry_2
_geom_contact_publ_flag
O1 C7 3.335(2) 3_456 no
O1 C6 3.341(2) 3_456 no
O1 C22 3.403(2) 3_556 no
C14 C23 3.433(3) 3_556 no
C23 C33 3.246(3) 3_466 no

loop_
_geom_torsion_atom_site_label_1
_geom_torsion_atom_site_label_2
_geom_torsion_atom_site_label_3
_geom_torsion_atom_site_label_4
_geom_torsion
_geom_torsion_publ_flag
O1 C1 O2 C2 -94.9(2) no
O1 C1 C3 C4 -42.8(2) no
O1 C1 C3 C12 79.1(2) no
O1 C1 C13 C14 113.3(2) no
O1 C1 C13 C18 -69.6(2) no
O2 C1 C3 C4 -159.30(10) no
O2 C1 C3 C12 -37.4(2) no
O2 C1 C13 C14 -127.7(2) no
O2 C1 C13 C18 49.5(2) no
O2 C2 C12 C3 -29.9(2) no
O2 C2 C12 C11 -153.00(10) no
O2 C2 C19 C20 49.6(2) no
O2 C2 C19 C28 -129.7(2) no
O2 C2 C29 C30 23.7(2) no
O2 C2 C29 C34 -156.9(2) no
C1 O2 C2 C12 6.4(2) no
C1 O2 C2 C19 127.20(10) no
C1 O2 C2 C29 -112.70(10) no
C1 C3 C4 C5 -23.3(2) no
C1 C3 C4 C9 159.50(10) no
C1 C3 C12 C2 41.4(2) no
C1 C3 C12 C11 171.90(10) no
C1 C13 C14 C15 177.2(2) no
C1 C13 C18 C17 -177.4(2) no
C2 O2 C1 C3 19.8(2) no
C2 O2 C1 C13 144.60(10) no
C2 C12 C3 C4 171.50(10) no
C2 C12 C11 C10 158.0(2) no
C2 C19 C20 C21 5.9(3) no
C2 C19 C20 C25 -174.5(2) no
C2 C19 C28 C27 176.2(2) no
C2 C29 C30 C31 177.1(2) no
C2 C29 C34 C33 -178.6(2) no
C3 C1 C13 C14 -13.2(2) no
C3 C1 C13 C18 163.9(2) no
C3 C4 C5 C6 -176.5(2) no
C3 C4 C9 C8 175.8(2) no
C3 C4 C9 C10 -5.2(2) no
C3 C12 C2 C19 -145.00(10) no
C3 C12 C2 C29 86.3(2) no
C3 C12 C11 C10 38.3(2) no
C4 C3 C1 C13 85.9(2) no
C4 C3 C12 C11 -57.9(2) no
C4 C5 C6 C7 0.5(3) no
C4 C9 C8 C7 1.4(3) no
C4 C9 C10 C11 -17.6(3) no
C5 C4 C3 C12 -140.9(2) no
C5 C4 C9 C8 -1.5(2) no
C5 C4 C9 C10 177.5(2) no
C5 C6 C7 C8 -0.7(3) no
C6 C5 C4 C9 0.6(2) no
C6 C7 C8 C9 -0.3(3) no
C7 C8 C9 C10 -177.6(2) no
C8 C9 C10 C11 161.4(2) no
C9 C4 C3 C12 41.9(2) no
C9 C10 C11 C12 -0.7(3) no
C11 C12 C2 C19 91.9(2) no
C11 C12 C2 C29 -36.8(2) no
C12 C2 C19 C20 162.40(10) no
C12 C2 C19 C28 -17.0(2) no
C12 C2 C29 C30 -89.0(2) no
C12 C2 C29 C34 90.4(2) no
C12 C3 C1 C13 -152.20(10) no
C13 C14 C15 C16 -0.3(3) no
C13 C18 C17 C16 0.6(3) no
C14 C13 C18 C17 -0.2(3) no
C14 C15 C16 C17 0.7(3) no
C15 C14 C13 C18 0.1(3) no
C15 C16 C17 C18 -0.8(3) no
C19 C2 C29 C30 140.7(2) no
C19 C2 C29 C34 -39.9(2) no
C19 C20 C21 C22 -178.3(2) no
C19 C20 C25 C24 177.0(2) no
C19 C20 C25 C26 -2.8(3) no
C19 C28 C27 C26 -0.7(3) no
C20 C19 C2 C29 -68.4(2) no
C20 C19 C28 C27 -3.2(3) no
C20 C21 C22 C23 0.8(3) no
C20 C25 C24 C23 1.9(3) no
C20 C25 C26 C27 -1.0(3) no
C21 C20 C19 C28 -174.7(2) no
C21 C20 C25 C24 -3.4(2) no
C21 C20 C25 C26 176.8(2) no
C21 C22 C23 C24 -2.5(3) no
C22 C21 C20 C25 2.2(3) no
C22 C23 C24 C25 1.1(3) no
C23 C24 C25 C26 -178.3(2) no
C24 C25 C26 C27 179.3(2) no
C25 C20 C19 C28 4.8(2) no
C25 C26 C27 C28 2.8(3) no
C28 C19 C2 C29 112.2(2) no
C29 C30 C31 C32 1.7(3) no
C29 C34 C33 C32 1.4(3) no
C30 C29 C34 C33 0.8(3) no
C30 C31 C32 C33 0.5(3) no
C31 C30 C29 C34 -2.3(3) no
C31 C32 C33 C34 -2.0(3) no

loop_
_cod_related_entry_id
_cod_related_entry_database
_cod_related_entry_code
1 ChemSpider 21185860
